data_1531347
loop_
_publ_author_name
'Hatert, F.'
'Hermann, R.P.'
'Long, G.J.'
'Fransolet, A.M.'
'Grandjean, F.'

_publ_section_title
;
 An X-ray Rietveld, infrared and Moessbauer spectral study of the Na Mn
 (Fe1-x Inx)2 (P O4)3 alluaudite-type solid solution
;
_journal_name_full 'American Mineralogist'
_journal_page_first 211
_journal_page_last 222
_journal_volume 88
_journal_year 2003
_chemical_formula_sum 'Fe0.5 In1.526 Mn0.974 Na1.1 O12 P3'
_chemical_name_systematic
;
Na1.1 (Mn0.754 In0.246) (Fe0.5 In1.28 Mn0.22) (P O4)3
;
_space_group_IT_number 15
_symmetry_space_group_name_Hall '-C 2yc'
_symmetry_space_group_name_H-M 'C 1 2/c 1'
_cell_angle_alpha 90
_cell_angle_beta 115.11
_cell_angle_gamma 90
_cell_formula_units_Z 4
_cell_length_a 12.222
_cell_length_b 12.845
_cell_length_c 6.507
_cell_volume 925.003
_citation_journal_id_ASTM AMMIAY
_cod_data_source_file Hatert_AMMIAY_2003_1787.cif
_cod_data_source_block Fe0.5In1.526Mn0.974Na1.1O12P3
_cod_database_code 1531347

loop_
_symmetry_equiv_pos_as_xyz
x,y,z
-x,y,-z+1/2
-x,-y,-z
x,-y,z-1/2
x+1/2,y+1/2,z
-x+1/2,y+1/2,-z+1/2
-x+1/2,-y+1/2,-z
x+1/2,-y+1/2,z-1/2

loop_
_atom_site_label
_atom_site_type_symbol
_atom_site_fract_x
_atom_site_fract_y
_atom_site_fract_z
_atom_site_occupancy
_atom_site_U_iso_or_equiv
O5 O-2 0.2252 0.8198 0.311 1 0.0
Na1 Na+1 0 0.008 0.25 0.104 0.0
In2 In+3 0.2844 0.6497 0.374 0.64 0.0
O4 O-2 0.1291 0.3934 0.328 1 0.0
Fe1 Fe+3 0.2844 0.6497 0.374 0.25 0.0
O6 O-2 0.313 0.4937 0.369 1 0.0
O3 O-2 0.3325 0.6625 0.105 1 0.0
O2 O-2 0.0972 0.6335 0.242 1 0.0
P2 P+5 0.2407 0.8884 0.1329 1 0.0
O1 O-2 0.456 0.7198 0.536 1 0.0
P1 P+5 0 0.7102 0.25 1 0.0
Na2 Na+1 0.5 0 0 0.996 0.0
Mn2 Mn+1 0.2844 0.6497 0.374 0.11 0.0
In1 In+3 0 0.2635 0.25 0.246 0.0
Mn1 Mn+1 0 0.2635 0.25 0.754 0.0
